data_7021246
loop_
_publ_author_name
'Li, Junye'
'Zheng, Tingting'
'Sun, Hongjian'
'Xu, Wengang'
'Li, Xiaoyan'

_publ_section_title
;
 Selective C-F/C-H bond activation of fluoroarenes by cobalt complex
 supported with phosphine ligands.
;
_journal_issue 16
_journal_name_full 'Dalton transactions (Cambridge, England : 2003)'
_journal_page_first 5740
_journal_page_last 5748
_journal_paper_doi 10.1039/c3dt33074e
_journal_volume 42
_journal_year 2013
_chemical_formula_moiety 'C14 H27 Co F4 N P3'
_chemical_formula_sum 'C14 H27 Co F4 N P3'
_chemical_formula_weight 437.21
_chemical_name_systematic
;
?
;
_space_group_IT_number 14
_symmetry_cell_setting monoclinic
_symmetry_space_group_name_Hall '-P 2yn'
_symmetry_space_group_name_H-M 'P 1 21/n 1'
_atom_sites_solution_hydrogens geom
_atom_sites_solution_primary direct
_atom_sites_solution_secondary difmap
_audit_creation_method SHELXL-97
_cell_angle_alpha 90.00
_cell_angle_beta 99.750(12)
_cell_angle_gamma 90.00
_cell_formula_units_Z 4
_cell_length_a 8.5810(10)
_cell_length_b 16.6960(13)
_cell_length_c 14.853(2)
_cell_measurement_reflns_used 48456
_cell_measurement_temperature 140(2)
_cell_measurement_theta_max 29.69
_cell_measurement_theta_min 1.85
_cell_volume 2097.2(4)
_computing_cell_refinement 'STOE X-AREA'
_computing_data_collection 'STOE X-AREA'
_computing_data_reduction 'STOE X-RED'
_computing_molecular_graphics 'Bruker SHELXTL'
_computing_publication_material 'Bruker SHELXTL'
_computing_structure_refinement 'SHELXL-97 (Sheldrick, 1997)'
_computing_structure_solution 'SHELXS-97 (Sheldrick, 1990)'
_diffrn_ambient_temperature 140(2)
_diffrn_measured_fraction_theta_full 0.993
_diffrn_measured_fraction_theta_max 0.993
_diffrn_measurement_device_type 'STOE IPDS 2'
_diffrn_measurement_method 'rotation method'
_diffrn_radiation_monochromator graphite
_diffrn_radiation_source 'fine-focus sealed tube'
_diffrn_radiation_type MoK\a
_diffrn_radiation_wavelength 0.71073
_diffrn_reflns_av_R_equivalents 0.0294
_diffrn_reflns_av_sigmaI/netI 0.0211
_diffrn_reflns_limit_h_max 11
_diffrn_reflns_limit_h_min -11
_diffrn_reflns_limit_k_max 22
_diffrn_reflns_limit_k_min -22
_diffrn_reflns_limit_l_max 20
_diffrn_reflns_limit_l_min -20
_diffrn_reflns_number 19991
_diffrn_reflns_theta_full 29.17
_diffrn_reflns_theta_max 29.17
_diffrn_reflns_theta_min 1.85
_exptl_absorpt_coefficient_mu 1.076
_exptl_absorpt_correction_T_max 0.8055
_exptl_absorpt_correction_T_min 0.7384
_exptl_absorpt_correction_type multi-scan
_exptl_absorpt_process_details sadbas
_exptl_crystal_colour green
_exptl_crystal_density_diffrn 1.385
_exptl_crystal_density_method 'not measured'
_exptl_crystal_description block
_exptl_crystal_F_000 904
_exptl_crystal_size_max 0.30
_exptl_crystal_size_mid 0.28
_exptl_crystal_size_min 0.21
_refine_diff_density_max 0.431
_refine_diff_density_min -0.678
_refine_diff_density_rms 0.073
_refine_ls_extinction_method none
_refine_ls_goodness_of_fit_ref 1.077
_refine_ls_hydrogen_treatment mixed
_refine_ls_matrix_type full
_refine_ls_number_parameters 217
_refine_ls_number_reflns 5626
_refine_ls_number_restraints 0
_refine_ls_restrained_S_all 1.077
_refine_ls_R_factor_all 0.0591
_refine_ls_R_factor_gt 0.0532
_refine_ls_shift/su_max 0.001
_refine_ls_shift/su_mean 0.000
_refine_ls_structure_factor_coef Fsqd
_refine_ls_weighting_details 'calc w=1/[\s^2^(Fo^2^)+(0.0942P)^2^+0.7660P] where P=(Fo^2^+2Fc^2^)/3'
_refine_ls_weighting_scheme calc
_refine_ls_wR_factor_gt 0.1439
_refine_ls_wR_factor_ref 0.1485
_reflns_number_gt 5029
_reflns_number_total 5626
_reflns_threshold_expression >2sigma(I)
_cod_data_source_file c3dt33074e.txt
_cod_data_source_block 1
_cod_original_sg_symbol_H-M P2(1)/n
_cod_database_code 7021246

loop_
_symmetry_equiv_pos_as_xyz
'x, y, z'
'-x+1/2, y+1/2, -z+1/2'
'-x, -y, -z'
'x-1/2, -y-1/2, z-1/2'

loop_
_atom_site_label
_atom_site_type_symbol
_atom_site_fract_x
_atom_site_fract_y
_atom_site_fract_z
_atom_site_U_iso_or_equiv
_atom_site_adp_type
_atom_site_occupancy
_atom_site_symmetry_multiplicity
_atom_site_calc_flag
_atom_site_refinement_flags
Co1 Co 0.77283(4) 0.896791(19) 0.23684(2) 0.03509(11) Uani 1 1 d .
P1 P 0.71425(8) 0.90541(4) 0.37795(4) 0.03986(15) Uani 1 1 d .
P2 P 0.89787(8) 0.77959(4) 0.24088(4) 0.04012(15) Uani 1 1 d .
P3 P 0.53834(8) 0.86864(4) 0.15156(4) 0.04123(16) Uani 1 1 d .
F1 F 0.7760(3) 1.01141(15) 0.06284(15) 0.0819(7) Uani 1 1 d .
F2 F 0.9705(4) 1.12838(19) 0.0328(2) 0.1072(10) Uani 1 1 d .
F3 F 1.2763(3) 1.09519(13) 0.30807(16) 0.0712(6) Uani 1 1 d .
F4 F 1.0958(2) 0.97749(12) 0.35359(12) 0.0623(5) Uani 1 1 d .
C1 C 0.5437(4) 0.8541(2) 0.4106(2) 0.0628(8) Uani 1 1 d .
H1A H 0.5552 0.7961 0.4034 0.094 Uiso 1 1 calc R
H1B H 0.4468 0.8723 0.3714 0.094 Uiso 1 1 calc R
H1C H 0.5380 0.8662 0.4745 0.094 Uiso 1 1 calc R
C2 C 0.6776(4) 1.00835(19) 0.4116(2) 0.0567(7) Uani 1 1 d .
H2A H 0.5823 1.0290 0.3727 0.085 Uiso 1 1 calc R
H2B H 0.7683 1.0421 0.4045 0.085 Uiso 1 1 calc R
H2C H 0.6627 1.0091 0.4755 0.085 Uiso 1 1 calc R
C3 C 0.8683(4) 0.8758(2) 0.47282(18) 0.0557(7) Uani 1 1 d .
H3A H 0.8356 0.8904 0.5308 0.084 Uiso 1 1 calc R
H3B H 0.9671 0.9034 0.4675 0.084 Uiso 1 1 calc R
H3C H 0.8846 0.8178 0.4710 0.084 Uiso 1 1 calc R
C4 C 0.8218(4) 0.68856(18) 0.2872(2) 0.0534(6) Uani 1 1 d .
H4A H 0.9018 0.6462 0.2917 0.080 Uiso 1 1 calc R
H4B H 0.7256 0.6710 0.2467 0.080 Uiso 1 1 calc R
H4C H 0.7973 0.6998 0.3481 0.080 Uiso 1 1 calc R
C5 C 1.1000(3) 0.7819(2) 0.3056(2) 0.0573(7) Uani 1 1 d .
H5A H 1.0971 0.7973 0.3690 0.086 Uiso 1 1 calc R
H5B H 1.1630 0.8209 0.2779 0.086 Uiso 1 1 calc R
H5C H 1.1478 0.7286 0.3045 0.086 Uiso 1 1 calc R
C6 C 0.9313(5) 0.7426(2) 0.1294(2) 0.0597(8) Uani 1 1 d .
H6A H 1.0038 0.6969 0.1382 0.090 Uiso 1 1 calc R
H6B H 0.9776 0.7854 0.0972 0.090 Uiso 1 1 calc R
H6C H 0.8304 0.7258 0.0931 0.090 Uiso 1 1 calc R
C7 C 0.4363(3) 0.77475(19) 0.1673(2) 0.0534(6) Uani 1 1 d .
H7A H 0.4238 0.7696 0.2314 0.080 Uiso 1 1 calc R
H7B H 0.4986 0.7296 0.1506 0.080 Uiso 1 1 calc R
H7C H 0.3320 0.7748 0.1284 0.080 Uiso 1 1 calc R
C8 C 0.3830(4) 0.9420(2) 0.1593(2) 0.0588(7) Uani 1 1 d .
H8A H 0.2877 0.9278 0.1160 0.088 Uiso 1 1 calc R
H8B H 0.4192 0.9954 0.1445 0.088 Uiso 1 1 calc R
H8C H 0.3591 0.9422 0.2215 0.088 Uiso 1 1 calc R
C9 C 0.5330(4) 0.8647(2) 0.02742(19) 0.0597(8) Uani 1 1 d .
H9A H 0.6062 0.8234 0.0132 0.090 Uiso 1 1 calc R
H9B H 0.5644 0.9168 0.0059 0.090 Uiso 1 1 calc R
H9C H 0.4255 0.8519 -0.0031 0.090 Uiso 1 1 calc R
C10 C 0.9212(3) 0.98550(14) 0.21093(17) 0.0386(5) Uani 1 1 d .
C11 C 0.9000(4) 1.02781(19) 0.1302(2) 0.0535(6) Uani 1 1 d .
C12 C 1.0000(5) 1.0884(2) 0.1128(3) 0.0642(8) Uani 1 1 d .
C13 C 1.1475(3) 1.07320(18) 0.2477(2) 0.0523(6) Uani 1 1 d .
C14 C 1.0525(3) 1.01200(16) 0.26978(18) 0.0439(5) Uani 1 1 d .
N1 N 1.1239(4) 1.11186(16) 0.1703(2) 0.0618(7) Uani 1 1 d .

loop_
_atom_site_aniso_label
_atom_site_aniso_U_11
_atom_site_aniso_U_22
_atom_site_aniso_U_33
_atom_site_aniso_U_23
_atom_site_aniso_U_13
_atom_site_aniso_U_12
Co1 0.03744(18) 0.03307(18) 0.03412(17) -0.00043(11) 0.00417(12) -0.00131(11)
P1 0.0458(3) 0.0390(3) 0.0343(3) -0.0021(2) 0.0053(2) 0.0015(2)
P2 0.0428(3) 0.0363(3) 0.0415(3) 0.0002(2) 0.0078(2) 0.0030(2)
P3 0.0416(3) 0.0425(3) 0.0372(3) -0.0033(2) -0.0001(2) 0.0003(2)
F1 0.0775(13) 0.0904(16) 0.0664(12) 0.0349(11) -0.0203(10) -0.0233(12)
F2 0.131(2) 0.0962(19) 0.0889(17) 0.0517(15) 0.0020(16) -0.0374(18)
F3 0.0581(11) 0.0640(13) 0.0901(15) -0.0187(10) 0.0089(10) -0.0245(9)
F4 0.0676(11) 0.0621(11) 0.0511(9) 0.0017(8) -0.0073(8) -0.0184(9)
C1 0.0654(19) 0.076(2) 0.0511(15) -0.0032(15) 0.0219(14) -0.0135(16)
C2 0.0695(18) 0.0495(16) 0.0499(14) -0.0084(12) 0.0072(13) 0.0124(14)
C3 0.0691(18) 0.0584(17) 0.0362(12) 0.0010(11) -0.0012(12) 0.0109(14)
C4 0.0631(17) 0.0406(14) 0.0544(15) 0.0050(11) 0.0039(12) -0.0004(12)
C5 0.0431(13) 0.0554(17) 0.0709(18) -0.0065(14) 0.0027(12) 0.0097(12)
C6 0.082(2) 0.0513(16) 0.0487(14) -0.0014(12) 0.0186(14) 0.0160(15)
C7 0.0476(14) 0.0519(16) 0.0587(16) -0.0091(12) 0.0034(12) -0.0085(12)
C8 0.0532(15) 0.0578(18) 0.0602(16) -0.0042(13) -0.0054(13) 0.0143(13)
C9 0.0671(18) 0.070(2) 0.0384(12) -0.0044(12) -0.0020(12) -0.0046(15)
C10 0.0394(11) 0.0323(11) 0.0446(11) 0.0008(9) 0.0088(9) 0.0011(8)
C11 0.0536(15) 0.0483(15) 0.0560(15) 0.0104(12) 0.0015(12) -0.0053(12)
C12 0.075(2) 0.0527(17) 0.0658(19) 0.0186(15) 0.0153(16) -0.0092(16)
C13 0.0470(13) 0.0410(14) 0.0705(18) -0.0116(13) 0.0142(12) -0.0087(11)
C14 0.0460(12) 0.0389(12) 0.0468(12) -0.0041(10) 0.0080(10) -0.0032(10)
N1 0.0683(17) 0.0435(13) 0.0772(18) 0.0026(12) 0.0230(14) -0.0128(12)

loop_
_atom_type_symbol
_atom_type_description
_atom_type_scat_dispersion_real
_atom_type_scat_dispersion_imag
_atom_type_scat_source
C C 0.0033 0.0016 'International Tables Vol C Tables 4.2.6.8 and 6.1.1.4'
H H 0.0000 0.0000 'International Tables Vol C Tables 4.2.6.8 and 6.1.1.4'
N N 0.0061 0.0033 'International Tables Vol C Tables 4.2.6.8 and 6.1.1.4'
F F 0.0171 0.0103 'International Tables Vol C Tables 4.2.6.8 and 6.1.1.4'
P P 0.1023 0.0942 'International Tables Vol C Tables 4.2.6.8 and 6.1.1.4'
Co Co 0.3494 0.9721 'International Tables Vol C Tables 4.2.6.8 and 6.1.1.4'

loop_
_geom_angle_atom_site_label_1
_geom_angle_atom_site_label_2
_geom_angle_atom_site_label_3
_geom_angle
C10 Co1 P2 109.34(7)
C10 Co1 P3 125.30(7)
P2 Co1 P3 102.33(3)
C10 Co1 P1 112.16(7)
P2 Co1 P1 102.39(3)
P3 Co1 P1 102.72(3)
C1 P1 C3 100.08(17)
C1 P1 C2 100.69(17)
C3 P1 C2 100.26(15)
C1 P1 Co1 122.24(11)
C3 P1 Co1 117.13(11)
C2 P1 Co1 113.03(11)
C4 P2 C5 100.68(16)
C4 P2 C6 100.38(16)
C5 P2 C6 101.63(16)
C4 P2 Co1 122.52(11)
C5 P2 Co1 113.82(11)
C6 P2 Co1 114.80(11)
C7 P3 C8 101.35(16)
C7 P3 C9 99.59(15)
C8 P3 C9 101.09(16)
C7 P3 Co1 120.74(10)
C8 P3 Co1 114.75(11)
C9 P3 Co1 116.26(12)
P1 C1 H1A 109.5
P1 C1 H1B 109.5
H1A C1 H1B 109.5
P1 C1 H1C 109.5
H1A C1 H1C 109.5
H1B C1 H1C 109.5
P1 C2 H2A 109.5
P1 C2 H2B 109.5
H2A C2 H2B 109.5
P1 C2 H2C 109.5
H2A C2 H2C 109.5
H2B C2 H2C 109.5
P1 C3 H3A 109.5
P1 C3 H3B 109.5
H3A C3 H3B 109.5
P1 C3 H3C 109.5
H3A C3 H3C 109.5
H3B C3 H3C 109.5
P2 C4 H4A 109.5
P2 C4 H4B 109.5
H4A C4 H4B 109.5
P2 C4 H4C 109.5
H4A C4 H4C 109.5
H4B C4 H4C 109.5
P2 C5 H5A 109.5
P2 C5 H5B 109.5
H5A C5 H5B 109.5
P2 C5 H5C 109.5
H5A C5 H5C 109.5
H5B C5 H5C 109.5
P2 C6 H6A 109.5
P2 C6 H6B 109.5
H6A C6 H6B 109.5
P2 C6 H6C 109.5
H6A C6 H6C 109.5
H6B C6 H6C 109.5
P3 C7 H7A 109.5
P3 C7 H7B 109.5
H7A C7 H7B 109.5
P3 C7 H7C 109.5
H7A C7 H7C 109.5
H7B C7 H7C 109.5
P3 C8 H8A 109.5
P3 C8 H8B 109.5
H8A C8 H8B 109.5
P3 C8 H8C 109.5
H8A C8 H8C 109.5
H8B C8 H8C 109.5
P3 C9 H9A 109.5
P3 C9 H9B 109.5
H9A C9 H9B 109.5
P3 C9 H9C 109.5
H9A C9 H9C 109.5
H9B C9 H9C 109.5
C14 C10 C11 111.2(2)
C14 C10 Co1 125.85(19)
C11 C10 Co1 123.0(2)
F1 C11 C10 120.6(3)
F1 C11 C12 116.3(3)
C10 C11 C12 123.0(3)
N1 C12 F2 116.0(3)
N1 C12 C11 124.1(3)
F2 C12 C11 119.9(3)
N1 C13 F3 116.0(3)
N1 C13 C14 124.5(3)
F3 C13 C14 119.5(3)
F4 C14 C10 120.7(2)
F4 C14 C13 116.7(2)
C10 C14 C13 122.6(3)
C13 N1 C12 114.6(3)

loop_
_geom_bond_atom_site_label_1
_geom_bond_atom_site_label_2
_geom_bond_distance
Co1 C10 2.032(2)
Co1 P2 2.2276(7)
Co1 P3 2.2385(8)
Co1 P1 2.2412(7)
P1 C1 1.831(3)
P1 C3 1.829(3)
P1 C2 1.832(3)
P2 C4 1.834(3)
P2 C5 1.836(3)
P2 C6 1.835(3)
P3 C7 1.830(3)
P3 C8 1.828(3)
P3 C9 1.838(3)
F1 C11 1.359(4)
F2 C12 1.349(4)
F3 C13 1.351(4)
F4 C14 1.365(3)
C1 H1A 0.9800
C1 H1B 0.9800
C1 H1C 0.9800
C2 H2A 0.9800
C2 H2B 0.9800
C2 H2C 0.9800
C3 H3A 0.9800
C3 H3B 0.9800
C3 H3C 0.9800
C4 H4A 0.9800
C4 H4B 0.9800
C4 H4C 0.9800
C5 H5A 0.9800
C5 H5B 0.9800
C5 H5C 0.9800
C6 H6A 0.9800
C6 H6B 0.9800
C6 H6C 0.9800
C7 H7A 0.9800
C7 H7B 0.9800
C7 H7C 0.9800
C8 H8A 0.9800
C8 H8B 0.9800
C8 H8C 0.9800
C9 H9A 0.9800
C9 H9B 0.9800
C9 H9C 0.9800
C10 C14 1.377(3)
C10 C11 1.377(4)
C11 C12 1.380(4)
C12 N1 1.306(5)
C13 N1 1.303(4)
C13 C14 1.381(4)
